data_7201753
loop_
_publ_author_name
'Wei, Peng'
'Duan, Lian'
'Zhang, Deqiang'
'Qiao, Juan'
'Wang, Liduo'
'Wang, Ruji'
'Dong, Guifang'
'Qiu, Yong'

_publ_section_title
;
 A new type of light-emitting naphtho[2,3-c][1,2,5]thiadiazole
 derivatives: synthesis, photophysical characterization and
 transporting properties
;
_journal_issue 7
_journal_name_full 'Journal of Materials Chemistry'
_journal_page_first 806
_journal_paper_doi 10.1039/b714539j
_journal_volume 18
_journal_year 2008
_chemical_formula_moiety 'C34 H22 N2 S'
_chemical_formula_sum 'C34 H22 N2 S'
_chemical_formula_weight 490.60
_chemical_name_systematic
;
?
;
_space_group_IT_number 15
_symmetry_cell_setting monoclinic
_symmetry_space_group_name_Hall '-C 2yc'
_symmetry_space_group_name_H-M 'C 1 2/c 1'
_atom_sites_solution_hydrogens geom
_atom_sites_solution_primary direct
_atom_sites_solution_secondary difmap
_audit_creation_method SHELXL-97
_cell_angle_alpha 90.00
_cell_angle_beta 107.178(3)
_cell_angle_gamma 90.00
_cell_formula_units_Z 4
_cell_length_a 9.3698(10)
_cell_length_b 28.450(3)
_cell_length_c 9.4857(11)
_cell_measurement_reflns_used 1212
_cell_measurement_temperature 295(2)
_cell_measurement_theta_max 23.9
_cell_measurement_theta_min 2.3
_cell_volume 2415.8(5)
_computing_cell_refinement 'SAINT (Bruker, 1997)'
_computing_data_collection 'SMART (Bruker, 1997)'
_computing_data_reduction 'SAINT (Bruker, 1997)'
_computing_molecular_graphics 'SHELXTL (Bruker, 1997)'
_computing_publication_material 'SHELXTL (Bruker, 1997)'
_computing_structure_refinement 'SHELXTL (Bruker, 1997)'
_computing_structure_solution 'SHELXTL (Bruker, 1997)'
_diffrn_ambient_temperature 295(2)
_diffrn_detector_area_resol_mean 15X15microns
_diffrn_measured_fraction_theta_full 0.997
_diffrn_measured_fraction_theta_max 0.997
_diffrn_measurement_device_type 'Bruker SMART APEX-CCD'
_diffrn_measurement_method '\w scans'
_diffrn_radiation_monochromator graphite
_diffrn_radiation_source 'fine-focus sealed tube'
_diffrn_radiation_type MoK\a
_diffrn_radiation_wavelength 0.71073
_diffrn_reflns_av_R_equivalents 0.0371
_diffrn_reflns_av_sigmaI/netI 0.0437
_diffrn_reflns_limit_h_max 11
_diffrn_reflns_limit_h_min -7
_diffrn_reflns_limit_k_max 33
_diffrn_reflns_limit_k_min -35
_diffrn_reflns_limit_l_max 11
_diffrn_reflns_limit_l_min -11
_diffrn_reflns_number 6151
_diffrn_reflns_theta_full 26.37
_diffrn_reflns_theta_max 26.37
_diffrn_reflns_theta_min 2.39
_diffrn_standards_decay_% 0
_diffrn_standards_number 0
_exptl_absorpt_coefficient_mu 0.162
_exptl_absorpt_correction_type none
_exptl_crystal_colour red
_exptl_crystal_density_diffrn 1.349
_exptl_crystal_density_method 'not measured'
_exptl_crystal_description sheet
_exptl_crystal_F_000 1024
_exptl_crystal_size_max 0.4
_exptl_crystal_size_mid 0.3
_exptl_crystal_size_min 0.1
_refine_diff_density_max 0.160
_refine_diff_density_min -0.282
_refine_diff_density_rms 0.041
_refine_ls_extinction_method none
_refine_ls_goodness_of_fit_ref 1.032
_refine_ls_hydrogen_treatment constr
_refine_ls_matrix_type full
_refine_ls_number_parameters 192
_refine_ls_number_reflns 2463
_refine_ls_number_restraints 2
_refine_ls_restrained_S_all 1.031
_refine_ls_R_factor_all 0.1079
_refine_ls_R_factor_gt 0.0727
_refine_ls_shift/su_max 0.048
_refine_ls_shift/su_mean 0.002
_refine_ls_structure_factor_coef Fsqd
_refine_ls_weighting_details 'calc w=1/[\s^2^(Fo^2^)+(0.0010P)^2^+7.5000P] where P=(Fo^2^+2Fc^2^)/3'
_refine_ls_weighting_scheme calc
_refine_ls_wR_factor_gt 0.1376
_refine_ls_wR_factor_ref 0.1501
_reflns_number_gt 1585
_reflns_number_total 2463
_reflns_threshold_expression I>2\s(I)
_cod_data_source_file b714539j.txt
_cod_data_source_block try
_cod_depositor_comments
;
The following automatic conversions were performed:
'_symmetry_cell_setting' value 'Monoclinic' changed to 'monoclinic'
according to '/home/saulius/struct/CIF-dictionaries/cif_core.dic'
dictionary named 'cif_core.dic' version 2.4.1 from 2010-06-29.

Automatic conversion script
Id: cif_fix_enum 1527 2010-12-29 10:47:43Z saulius 
;
_cod_original_sg_symbol_H-M C2/c
_cod_database_code 7201753

loop_
_symmetry_equiv_pos_as_xyz
'x, y, z'
'-x, y, -z+1/2'
'x+1/2, y+1/2, z'
'-x+1/2, y+1/2, -z+1/2'
'-x, -y, -z'
'x, -y, z-1/2'
'-x+1/2, -y+1/2, -z'
'x+1/2, -y+1/2, z-1/2'

loop_
_atom_site_label
_atom_site_type_symbol
_atom_site_fract_x
_atom_site_fract_y
_atom_site_fract_z
_atom_site_U_iso_or_equiv
_atom_site_adp_type
_atom_site_occupancy
_atom_site_symmetry_multiplicity
_atom_site_calc_flag
_atom_site_refinement_flags
_atom_site_disorder_assembly
_atom_site_disorder_group
S1 S 0.21148(13) 0.51529(5) 0.89514(15) 0.0686(4) Uani 0.50 1 d PD A 1
N1 N 0.2912(4) 0.56086(12) 0.8409(4) 0.0574(7) Uani 0.50 1 d PD A 1
N2 N 0.3064(3) 0.47088(12) 0.8565(4) 0.0514(7) Uani 0.50 1 d PD A 1
C1 C 0.5000 0.56580(10) 0.7500 0.0492(8) Uani 1 2 d S . .
C2 C 0.3984(2) 0.48902(7) 0.8030(2) 0.0489(6) Uani 1 1 d . . .
C3 C 0.3962(2) 0.53998(7) 0.7992(2) 0.0487(6) Uani 1 1 d . A .
C5 C 0.2772(6) 0.56078(19) 0.8525(6) 0.0574(7) Uani 0.50 1 d P A 2
H5A H 0.2752 0.5935 0.8500 0.069 Uiso 0.50 1 d PR A 2
C6 C 0.1730(5) 0.53937(17) 0.8987(5) 0.0626(14) Uani 0.50 1 d P A 2
H6A H 0.1029 0.5556 0.9317 0.075 Uiso 0.50 1 d PR A 2
C7 C 0.1865(5) 0.48861(16) 0.9175(5) 0.0631(14) Uani 0.50 1 d P A 2
H7A H 0.1183 0.4722 0.9529 0.076 Uiso 0.50 1 d PR A 2
C8 C 0.2820(5) 0.46631(18) 0.8710(6) 0.0514(7) Uani 0.50 1 d P A 2
H8A H 0.2840 0.4336 0.8735 0.062 Uiso 0.50 1 d PR A 2
C4 C 0.5000 0.46287(10) 0.7500 0.0483(8) Uani 1 2 d S . .
C9 C 0.5000 0.61817(10) 0.7500 0.0470(8) Uani 1 2 d S . .
C10 C 0.4685(2) 0.64351(7) 0.6197(2) 0.0548(6) Uani 1 1 d . . .
H10A H 0.4470 0.6275 0.5304 0.066 Uiso 1 1 calc R . .
C11 C 0.4681(2) 0.69203(7) 0.6192(2) 0.0503(6) Uani 1 1 d . . .
H11A H 0.4460 0.7079 0.5296 0.060 Uiso 1 1 calc R . .
C12 C 0.5000 0.71783(10) 0.7500 0.0443(8) Uani 1 2 d S . .
C13 C 0.5000 0.77025(10) 0.7500 0.0440(8) Uani 1 2 d S . .
C14 C 0.4321(2) 0.79569(8) 0.6226(3) 0.0571(7) Uani 1 1 d . . .
H14A H 0.3857 0.7798 0.5354 0.069 Uiso 1 1 calc R . .
C15 C 0.4326(3) 0.84438(8) 0.6239(3) 0.0663(8) Uani 1 1 d . . .
H15A H 0.3864 0.8607 0.5376 0.080 Uiso 1 1 calc R . .
C16 C 0.5000 0.86879(11) 0.7500 0.0644(10) Uani 1 2 d S . .
H16A H 0.5000 0.9025 0.7500 0.077 Uiso 1 2 d SR . .
C17 C 0.5000 0.41087(10) 0.7500 0.0466(8) Uani 1 2 d S . .
C18 C 0.6315(2) 0.38572(7) 0.8055(2) 0.0499(6) Uani 1 1 d . A .
H18A H 0.7212 0.4017 0.8436 0.060 Uiso 1 1 calc R . .
C19 C 0.6305(2) 0.33697(7) 0.8049(2) 0.0491(6) Uani 1 1 d . . .
H19A H 0.7203 0.3210 0.8426 0.059 Uiso 1 1 calc R A .
C20 C 0.5000 0.31114(10) 0.7500 0.0446(8) Uani 1 2 d S . .
C21 C 0.5000 0.25869(10) 0.7500 0.0456(8) Uani 1 2 d S . .
C22 C 0.6309(3) 0.23363(8) 0.7970(3) 0.0688(8) Uani 1 1 d . A .
H22A H 0.7212 0.2497 0.8293 0.083 Uiso 1 1 calc R . .
C23 C 0.6310(3) 0.18492(8) 0.7970(3) 0.0746(9) Uani 1 1 d . . .
H23A H 0.7211 0.1688 0.8294 0.090 Uiso 1 1 calc R A .
C24 C 0.5000 0.16037(12) 0.7500 0.0662(11) Uani 1 2 d S . .
H24A H 0.5000 0.1266 0.7500 0.079 Uiso 1 2 d SR . .

loop_
_atom_site_aniso_label
_atom_site_aniso_U_11
_atom_site_aniso_U_22
_atom_site_aniso_U_33
_atom_site_aniso_U_23
_atom_site_aniso_U_13
_atom_site_aniso_U_12
S1 0.0634(6) 0.0671(8) 0.0906(7) -0.0121(7) 0.0465(5) -0.0029(6)
N1 0.0651(12) 0.0459(11) 0.0672(13) -0.0057(10) 0.0288(10) -0.0055(10)
N2 0.0490(12) 0.0469(12) 0.0708(13) -0.0048(10) 0.0368(10) -0.0077(10)
C1 0.0552(16) 0.0404(15) 0.0491(16) 0.000 0.0107(14) 0.000
C2 0.0520(11) 0.0452(11) 0.0492(11) 0.0002(10) 0.0144(9) -0.0021(9)
C3 0.0520(11) 0.0427(11) 0.0510(11) -0.0041(9) 0.0147(9) 0.0023(9)
C5 0.0651(12) 0.0459(11) 0.0672(13) -0.0057(10) 0.0288(10) -0.0055(10)
C6 0.058(2) 0.055(3) 0.083(3) -0.012(2) 0.034(2) 0.014(2)
C7 0.070(3) 0.046(2) 0.080(3) 0.004(2) 0.033(2) -0.020(2)
C8 0.0490(12) 0.0469(12) 0.0708(13) -0.0048(10) 0.0368(10) -0.0077(10)
C4 0.0516(15) 0.0423(16) 0.0509(16) 0.000 0.0150(13) 0.000
C9 0.0474(15) 0.0384(15) 0.0542(17) 0.000 0.0133(13) 0.000
C10 0.0690(13) 0.0493(12) 0.0459(11) -0.0045(10) 0.0168(10) 0.0049(11)
C11 0.0653(12) 0.0435(11) 0.0430(11) 0.0028(9) 0.0172(9) 0.0056(10)
C12 0.0424(13) 0.0460(16) 0.0482(15) 0.000 0.0189(12) 0.000
C13 0.0457(13) 0.0405(15) 0.0518(15) 0.000 0.0238(12) 0.000
C14 0.0636(12) 0.0480(12) 0.0594(13) -0.0014(10) 0.0175(11) 0.0057(10)
C15 0.0701(14) 0.0471(13) 0.0838(16) 0.0096(12) 0.0260(12) 0.0060(11)
C16 0.0592(17) 0.0416(17) 0.099(2) 0.000 0.0331(17) 0.000
C17 0.0543(15) 0.0394(15) 0.0510(16) 0.000 0.0229(12) 0.000
C18 0.0458(10) 0.0487(12) 0.0565(12) -0.0079(10) 0.0173(9) -0.0070(9)
C19 0.0471(10) 0.0454(11) 0.0557(12) -0.0018(10) 0.0163(9) 0.0038(9)
C20 0.0498(14) 0.0455(16) 0.0437(14) 0.000 0.0219(12) 0.000
C21 0.0508(14) 0.0453(16) 0.0448(15) 0.000 0.0205(12) 0.000
C22 0.0498(12) 0.0500(13) 0.1021(19) 0.0048(13) 0.0152(13) -0.0016(11)
C23 0.0577(13) 0.0489(13) 0.110(2) 0.0040(14) 0.0141(14) 0.0058(11)
C24 0.070(2) 0.0460(18) 0.084(2) 0.000 0.0246(18) 0.000

loop_
_atom_type_symbol
_atom_type_description
_atom_type_scat_dispersion_real
_atom_type_scat_dispersion_imag
_atom_type_scat_source
C C 0.0033 0.0016 'International Tables Vol C Tables 4.2.6.8 and 6.1.1.4'
H H 0.0000 0.0000 'International Tables Vol C Tables 4.2.6.8 and 6.1.1.4'
N N 0.0061 0.0033 'International Tables Vol C Tables 4.2.6.8 and 6.1.1.4'
S S 0.1246 0.1234 'International Tables Vol C Tables 4.2.6.8 and 6.1.1.4'

loop_
_geom_angle_atom_site_label_1
_geom_angle_atom_site_label_2
_geom_angle_atom_site_label_3
_geom_angle
_geom_angle_site_symmetry_1
_geom_angle_site_symmetry_3
_geom_angle_publ_flag
N2 S1 N1 102.0(2) . . ?
C3 N1 S1 100.8(2) . . ?
C2 N2 S1 105.0(2) . . ?
C3 C1 C3 116.9(3) 2_656 . ?
C3 C1 C9 121.56(13) 2_656 . ?
C3 C1 C9 121.56(13) . . ?
N2 C2 C4 123.5(2) . . ?
N2 C2 C3 115.0(2) . . ?
C4 C2 C3 121.6(2) . . ?
C4 C2 C8 123.7(3) . . ?
C3 C2 C8 114.7(3) . . ?
N1 C3 C1 121.3(2) . . ?
N1 C3 C2 116.9(2) . . ?
C1 C3 C2 121.7(2) . . ?
C1 C3 C5 124.8(3) . . ?
C2 C3 C5 113.5(3) . . ?
C6 C5 C3 129.1(5) . . ?
C6 C5 H5A 117.1 . . ?
C3 C5 H5A 113.8 . . ?
C5 C6 C7 116.7(5) . . ?
C5 C6 H6A 122.9 . . ?
C7 C6 H6A 119.8 . . ?
C8 C7 C6 119.6(5) . . ?
C8 C7 H7A 120.1 . . ?
C6 C7 H7A 119.9 . . ?
C7 C8 C2 125.7(4) . . ?
C7 C8 H8A 119.9 . . ?
C2 C8 H8A 114.4 . . ?
C2 C4 C2 116.4(3) . 2_656 ?
C2 C4 C17 121.78(13) . . ?
C2 C4 C17 121.78(13) 2_656 . ?
C10 C9 C10 117.3(3) . 2_656 ?
C10 C9 C1 121.36(13) . . ?
C10 C9 C1 121.36(13) 2_656 . ?
C11 C10 C9 121.5(2) . . ?
C11 C10 H10A 119.2 . . ?
C9 C10 H10A 119.2 . . ?
C10 C11 C12 121.5(2) . . ?
C10 C11 H11A 119.2 . . ?
C12 C11 H11A 119.2 . . ?
C11 C12 C11 116.6(3) 2_656 . ?
C11 C12 C13 121.72(13) 2_656 . ?
C11 C12 C13 121.72(13) . . ?
C14 C13 C14 117.3(3) 2_656 . ?
C14 C13 C12 121.36(13) 2_656 . ?
C14 C13 C12 121.36(13) . . ?
C15 C14 C13 120.9(2) . . ?
C15 C14 H14A 119.6 . . ?
C13 C14 H14A 119.6 . . ?
C16 C15 C14 121.1(2) . . ?
C16 C15 H15A 119.5 . . ?
C14 C15 H15A 119.5 . . ?
C15 C16 C15 118.9(3) . 2_656 ?
C15 C16 H16A 120.6 . . ?
C15 C16 H16A 120.6 2_656 . ?
C18 C17 C18 117.9(3) 2_656 . ?
C18 C17 C4 121.05(13) 2_656 . ?
C18 C17 C4 121.05(13) . . ?
C17 C18 C19 120.67(19) . . ?
C17 C18 H18A 119.7 . . ?
C19 C18 H18A 119.7 . . ?
C18 C19 C20 122.32(19) . . ?
C18 C19 H19A 118.8 . . ?
C20 C19 H19A 118.8 . . ?
C19 C20 C19 116.1(3) . 2_656 ?
C19 C20 C21 121.93(13) . . ?
C19 C20 C21 121.93(13) 2_656 . ?
C22 C21 C22 117.5(3) 2_656 . ?
C22 C21 C20 121.26(14) 2_656 . ?
C22 C21 C20 121.26(14) . . ?
C21 C22 C23 121.3(2) . . ?
C21 C22 H22A 119.3 . . ?
C23 C22 H22A 119.3 . . ?
C24 C23 C22 120.7(2) . . ?
C24 C23 H23A 119.7 . . ?
C22 C23 H23A 119.7 . . ?
C23 C24 C23 118.6(3) . 2_656 ?
C23 C24 H24A 120.7 . . ?
C23 C24 H24A 120.7 2_656 . ?

loop_
_geom_bond_atom_site_label_1
_geom_bond_atom_site_label_2
_geom_bond_distance
_geom_bond_site_symmetry_2
_geom_bond_publ_flag
S1 N2 1.648(4) . ?
S1 N1 1.652(4) . ?
N1 C3 1.307(5) . ?
N2 C2 1.235(4) . ?
C1 C3 1.404(3) 2_656 ?
C1 C3 1.404(3) . ?
C1 C9 1.490(4) . ?
C2 C4 1.413(3) . ?
C2 C3 1.450(3) . ?
C2 C8 1.561(6) . ?
C3 C5 1.478(6) . ?
C5 C6 1.330(8) . ?
C5 H5A 0.9301 . ?
C6 C7 1.456(6) . ?
C6 H6A 0.9299 . ?
C7 C8 1.278(7) . ?
C7 H7A 0.9299 . ?
C8 H8A 0.9301 . ?
C4 C2 1.413(3) 2_656 ?
C4 C17 1.479(4) . ?
C9 C10 1.386(3) . ?
C9 C10 1.386(3) 2_656 ?
C10 C11 1.380(3) . ?
C10 H10A 0.9300 . ?
C11 C12 1.396(2) . ?
C11 H11A 0.9300 . ?
C12 C11 1.396(2) 2_656 ?
C12 C13 1.491(4) . ?
C13 C14 1.391(3) 2_656 ?
C13 C14 1.391(3) . ?
C14 C15 1.385(3) . ?
C14 H14A 0.9300 . ?
C15 C16 1.366(3) . ?
C15 H15A 0.9300 . ?
C16 C15 1.366(3) 2_656 ?
C16 H16A 0.9602 . ?
C17 C18 1.387(2) 2_656 ?
C17 C18 1.387(2) . ?
C18 C19 1.387(3) . ?
C18 H18A 0.9300 . ?
C19 C20 1.389(2) . ?
C19 H19A 0.9300 . ?
C20 C19 1.389(2) 2_656 ?
C20 C21 1.492(4) . ?
C21 C22 1.374(3) 2_656 ?
C21 C22 1.374(3) . ?
C22 C23 1.386(3) . ?
C22 H22A 0.9300 . ?
C23 C24 1.367(3) . ?
C23 H23A 0.9300 . ?
C24 C23 1.367(3) 2_656 ?
C24 H24A 0.9602 . ?
